data_7010426
loop_
_publ_author_name
'Liddle, Stephen T.'
'Clegg, William'

_publ_section_title
;
 Cation-induced structural variations in the alkali metal derivatives
 of 2-trimethylsilylaminopyridine: synthesis and X-ray structures of
 complexes for all five metals Li--Cs with 12-crown-4&#x200A;&#x2020;
;
_journal_issue 4
_journal_name_full 'Journal of the Chemical Society, Dalton Transactions'
_journal_page_first 402
_journal_paper_doi 10.1039/b008852h
_journal_year 2001
_chemical_formula_sum 'C39 H66 Cs2 N4 O8 Si2'
_chemical_formula_weight 1040.96
_space_group_IT_number 2
_symmetry_cell_setting triclinic
_symmetry_space_group_name_Hall '-P 1'
_symmetry_space_group_name_H-M 'P -1'
_atom_sites_solution_hydrogens geom
_atom_sites_solution_primary heavy
_atom_sites_solution_secondary difmap
_audit_creation_method SHELXL-97
_cell_angle_alpha 65.913(2)
_cell_angle_beta 71.886(2)
_cell_angle_gamma 83.028(2)
_cell_formula_units_Z 1
_cell_length_a 10.4715(12)
_cell_length_b 10.9862(13)
_cell_length_c 12.0328(14)
_cell_measurement_reflns_used 5428
_cell_measurement_temperature 160(2)
_cell_measurement_theta_max 28.41
_cell_measurement_theta_min 2.19
_cell_volume 1201.1(2)
_computing_cell_refinement 'Bruker SAINT'
_computing_data_collection 'Bruker SMART'
_computing_data_reduction 'Bruker SAINT'
_computing_molecular_graphics 'Bruker SHELXTL'
_computing_publication_material 'Bruker SHELXTL and local programs'
_computing_structure_refinement 'Bruker SHELXTL'
_computing_structure_solution 'Bruker SHELXTL'
_diffrn_ambient_temperature 160(2)
_diffrn_measured_fraction_theta_full 0.966
_diffrn_measured_fraction_theta_max 0.869
_diffrn_measurement_device_type 'Bruker SMART 1K CCD diffractometer'
_diffrn_measurement_method '\w rotation with narrow frames'
_diffrn_radiation_monochromator graphite
_diffrn_radiation_source 'sealed tube'
_diffrn_radiation_type MoK\a
_diffrn_radiation_wavelength 0.71073
_diffrn_reflns_av_R_equivalents 0.0444
_diffrn_reflns_av_sigmaI/netI 0.1026
_diffrn_reflns_limit_h_max 13
_diffrn_reflns_limit_h_min -14
_diffrn_reflns_limit_k_max 14
_diffrn_reflns_limit_k_min -14
_diffrn_reflns_limit_l_max 15
_diffrn_reflns_limit_l_min -15
_diffrn_reflns_number 9763
_diffrn_reflns_theta_full 26.00
_diffrn_reflns_theta_max 28.66
_diffrn_reflns_theta_min 1.94
_diffrn_standards_decay_% 0
_diffrn_standards_number 0
_exptl_absorpt_coefficient_mu 1.616
_exptl_absorpt_correction_T_max 0.571
_exptl_absorpt_correction_T_min 0.273
_exptl_absorpt_correction_type multi-scan
_exptl_crystal_colour 'pale yellow'
_exptl_crystal_density_diffrn 1.439
_exptl_crystal_density_method 'not measured'
_exptl_crystal_description needle
_exptl_crystal_F_000 530
_exptl_crystal_size_max 1.20
_exptl_crystal_size_mid 0.14
_exptl_crystal_size_min 0.12
_refine_diff_density_max 1.498
_refine_diff_density_min -1.656
_refine_diff_density_rms 0.124
_refine_ls_extinction_coef 0.0011(6)
_refine_ls_extinction_expression Fc^*^=kFc[1+0.001xFc^2^\l^3^/sin(2\q)]^-1/4^
_refine_ls_extinction_method SHELXL
_refine_ls_goodness_of_fit_ref 0.842
_refine_ls_hydrogen_treatment constr
_refine_ls_matrix_type full
_refine_ls_number_parameters 221
_refine_ls_number_reflns 5365
_refine_ls_number_restraints 0
_refine_ls_restrained_S_all 0.842
_refine_ls_R_factor_all 0.0963
_refine_ls_R_factor_gt 0.0550
_refine_ls_shift/su_max 0.679
_refine_ls_shift/su_mean 0.042
_refine_ls_structure_factor_coef Fsqd
_refine_ls_weighting_details 'calc w=1/[\s^2^(Fo^2^)+(0.0714P)^2^+0.0000P] where P=(Fo^2^+2Fc^2^)/3'
_refine_ls_weighting_scheme calc
_refine_ls_wR_factor_gt 0.1245
_refine_ls_wR_factor_ref 0.1347
_reflns_number_gt 2988
_reflns_number_total 5365
_reflns_threshold_expression I>2\s(I)
_cod_data_source_file b008852h.txt
_cod_data_source_block 7
_cod_original_sg_symbol_H-M P-1
_cod_database_code 7010426

loop_
_symmetry_equiv_pos_as_xyz
'x, y, z'
'-x, -y, -z'

loop_
_atom_site_label
_atom_site_type_symbol
_atom_site_fract_x
_atom_site_fract_y
_atom_site_fract_z
_atom_site_U_iso_or_equiv
_atom_site_adp_type
_atom_site_occupancy
_atom_site_symmetry_multiplicity
_atom_site_calc_flag
_atom_site_refinement_flags
_atom_site_disorder_assembly
_atom_site_disorder_group
Cs1 Cs 0.81017(3) 0.93747(4) 0.60207(4) 0.05448(19) Uani 1 1 d . . .
N1 N 1.0874(5) 0.8141(5) 0.6710(5) 0.0521(13) Uani 1 1 d . . .
N2 N 1.0427(5) 1.0231(5) 0.6764(5) 0.0529(13) Uani 1 1 d . . .
C1 C 1.1090(6) 0.6849(6) 0.7302(6) 0.0572(17) Uani 1 1 d . . .
H1 H 1.1266 0.6315 0.6818 0.069 Uiso 1 1 calc R . .
C2 C 1.1079(6) 0.6224(6) 0.8551(7) 0.0599(18) Uani 1 1 d . . .
H2 H 1.1258 0.5298 0.8914 0.072 Uiso 1 1 calc R . .
C3 C 1.0792(6) 0.7005(7) 0.9268(7) 0.0602(18) Uani 1 1 d . . .
H3 H 1.0755 0.6619 1.0143 0.072 Uiso 1 1 calc R . .
C4 C 1.0571(6) 0.8311(6) 0.8697(6) 0.0510(16) Uani 1 1 d . . .
H4 H 1.0376 0.8842 0.9185 0.061 Uiso 1 1 calc R . .
C5 C 1.0617(5) 0.8936(5) 0.7391(6) 0.0455(15) Uani 1 1 d . . .
Si1 Si 1.00933(17) 1.15148(16) 0.72319(17) 0.0562(5) Uani 1 1 d . . .
C6 C 1.1340(6) 1.1766(7) 0.7943(7) 0.072(2) Uani 1 1 d . . .
H6A H 1.1253 1.1040 0.8778 0.087 Uiso 1 1 calc R . .
H6B H 1.1172 1.2620 0.8039 0.087 Uiso 1 1 calc R . .
H6C H 1.2251 1.1769 0.7385 0.087 Uiso 1 1 calc R . .
C7 C 0.8385(6) 1.1424(7) 0.8400(6) 0.0639(19) Uani 1 1 d . . .
H7A H 0.7693 1.1355 0.8036 0.077 Uiso 1 1 calc R . .
H7B H 0.8237 1.2229 0.8582 0.077 Uiso 1 1 calc R . .
H7C H 0.8337 1.0638 0.9189 0.077 Uiso 1 1 calc R . .
C8 C 1.0158(8) 1.3047(6) 0.5766(7) 0.082(3) Uani 1 1 d . . .
H8A H 1.1088 1.3220 0.5220 0.098 Uiso 1 1 calc R . .
H8B H 0.9827 1.3808 0.6001 0.098 Uiso 1 1 calc R . .
H8C H 0.9595 1.2919 0.5307 0.098 Uiso 1 1 calc R . .
O1 O 0.6582(5) 0.6660(5) 0.6765(5) 0.0799(15) Uani 1 1 d . . .
O2 O 0.5040(4) 0.9021(5) 0.6613(5) 0.0712(14) Uani 1 1 d . . .
O3 O 0.5784(6) 0.9148(6) 0.8643(5) 0.0914(18) Uani 1 1 d . . .
O4 O 0.6950(19) 0.6715(13) 0.8991(11) 0.254(9) Uani 1 1 d . . .
C9 C 0.5214(9) 0.6661(9) 0.6969(9) 0.089(3) Uani 1 1 d . . .
H9A H 0.4745 0.6418 0.7884 0.106 Uiso 1 1 calc R . .
H9B H 0.4968 0.6000 0.6705 0.106 Uiso 1 1 calc R . .
C10 C 0.4807(9) 0.8034(8) 0.6205(8) 0.081(2) Uani 1 1 d . . .
H10A H 0.5318 0.8280 0.5298 0.097 Uiso 1 1 calc R . .
H10B H 0.3841 0.8024 0.6276 0.097 Uiso 1 1 calc R . .
C11 C 0.4065(8) 0.9040(9) 0.7656(10) 0.109(3) Uani 1 1 d . . .
H11A H 0.3807 0.8117 0.8275 0.131 Uiso 1 1 calc R . .
H11B H 0.3260 0.9498 0.7415 0.131 Uiso 1 1 calc R . .
C12 C 0.4595(8) 0.9752(8) 0.8228(10) 0.102(3) Uani 1 1 d . . .
H12A H 0.4824 1.0676 0.7600 0.122 Uiso 1 1 calc R . .
H12B H 0.3875 0.9801 0.8970 0.122 Uiso 1 1 calc R . .
C13 C 0.5460(12) 0.8130(11) 0.9803(9) 0.116(4) Uani 1 1 d . . .
H13A H 0.4662 0.7641 0.9921 0.139 Uiso 1 1 calc R . .
H13B H 0.5259 0.8471 1.0484 0.139 Uiso 1 1 calc R . .
C14 C 0.6683(10) 0.7217(13) 0.9841(9) 0.121(4) Uani 1 1 d . . .
H14A H 0.7473 0.7731 0.9700 0.145 Uiso 1 1 calc R . .
H14B H 0.6515 0.6485 1.0694 0.145 Uiso 1 1 calc R . .
C15 C 0.685(2) 0.5844(10) 0.8908(18) 0.210(12) Uani 1 1 d . . .
H15A H 0.5932 0.5523 0.9462 0.252 Uiso 1 1 calc R . .
H15B H 0.7469 0.5221 0.9345 0.252 Uiso 1 1 calc R . .
C16 C 0.6999(9) 0.5537(8) 0.7769(9) 0.108(4) Uani 1 1 d . . .
H16A H 0.7949 0.5324 0.7432 0.129 Uiso 1 1 calc R . .
H16B H 0.6447 0.4743 0.8027 0.129 Uiso 1 1 calc R . .

loop_
_atom_site_aniso_label
_atom_site_aniso_U_11
_atom_site_aniso_U_22
_atom_site_aniso_U_33
_atom_site_aniso_U_23
_atom_site_aniso_U_13
_atom_site_aniso_U_12
Cs1 0.0280(2) 0.0528(3) 0.0553(3) -0.00629(18) 0.00908(15) -0.01336(14)
N1 0.040(3) 0.039(3) 0.047(3) 0.003(2) 0.000(2) 0.001(2)
N2 0.047(3) 0.035(3) 0.046(3) 0.003(2) 0.002(2) 0.001(2)
C1 0.050(4) 0.043(4) 0.057(4) -0.005(3) -0.006(3) 0.001(3)
C2 0.051(4) 0.033(3) 0.067(5) 0.006(3) -0.014(3) 0.002(3)
C3 0.051(4) 0.051(4) 0.054(4) 0.000(3) -0.008(3) -0.004(3)
C4 0.039(3) 0.041(4) 0.052(4) -0.006(3) 0.000(3) -0.005(3)
C5 0.031(3) 0.034(3) 0.046(4) -0.001(3) 0.004(2) 0.000(2)
Si1 0.0450(9) 0.0354(9) 0.0483(10) 0.0022(8) 0.0143(8) 0.0004(7)
C6 0.046(4) 0.057(4) 0.083(5) -0.016(4) 0.013(3) -0.013(3)
C7 0.049(4) 0.058(4) 0.054(4) -0.007(3) 0.007(3) 0.000(3)
C8 0.090(6) 0.037(4) 0.063(5) 0.003(3) 0.019(4) 0.005(4)
O1 0.061(3) 0.083(4) 0.073(3) -0.024(3) 0.006(3) -0.010(3)
O2 0.040(2) 0.064(3) 0.080(3) 0.000(3) -0.012(2) -0.007(2)
O3 0.086(4) 0.109(4) 0.062(3) -0.033(3) 0.021(3) -0.052(3)
O4 0.46(2) 0.183(11) 0.126(8) -0.065(9) -0.158(12) 0.181(14)
C9 0.085(6) 0.098(7) 0.094(6) -0.059(6) -0.002(5) -0.027(5)
C10 0.098(6) 0.067(5) 0.076(6) 0.002(4) -0.051(5) -0.031(4)
C11 0.042(4) 0.086(7) 0.156(10) -0.027(6) 0.001(5) 0.002(4)
C12 0.048(5) 0.072(6) 0.166(10) -0.053(6) 0.010(5) -0.015(4)
C13 0.131(9) 0.125(8) 0.072(6) -0.049(6) 0.032(6) -0.058(7)
C14 0.092(7) 0.214(13) 0.042(5) -0.023(7) -0.027(5) -0.023(8)
C15 0.37(3) 0.053(7) 0.27(2) 0.030(10) -0.28(2) -0.054(10)
C16 0.083(6) 0.051(5) 0.102(7) 0.016(5) 0.018(5) 0.024(4)

loop_
_atom_type_symbol
_atom_type_description
_atom_type_scat_dispersion_real
_atom_type_scat_dispersion_imag
_atom_type_scat_source
C C 0.0033 0.0016 'International Tables Vol C Tables 4.2.6.8 and 6.1.1.4'
H H 0.0000 0.0000 'International Tables Vol C Tables 4.2.6.8 and 6.1.1.4'
N N 0.0061 0.0033 'International Tables Vol C Tables 4.2.6.8 and 6.1.1.4'
O O 0.0106 0.0060 'International Tables Vol C Tables 4.2.6.8 and 6.1.1.4'
Si Si 0.0817 0.0704 'International Tables Vol C Tables 4.2.6.8 and 6.1.1.4'
Cs Cs -0.3680 2.1192 'International Tables Vol C Tables 4.2.6.8 and 6.1.1.4'

loop_
_geom_angle_atom_site_label_1
_geom_angle_atom_site_label_2
_geom_angle_atom_site_label_3
_geom_angle
_geom_angle_site_symmetry_1
_geom_angle_site_symmetry_3
_geom_angle_publ_flag
N2 Cs1 O2 110.79(14) 2_776 . ?
N2 Cs1 N2 100.33(13) 2_776 . ?
O2 Cs1 N2 146.31(14) . . ?
N2 Cs1 O1 96.15(13) 2_776 . ?
O2 Cs1 O1 53.78(13) . . ?
N2 Cs1 O1 136.55(13) . . ?
N2 Cs1 N1 87.83(13) 2_776 . ?
O2 Cs1 N1 147.65(12) . . ?
N2 Cs1 N1 41.99(12) . . ?
O1 Cs1 N1 99.53(13) . . ?
N2 Cs1 N1 42.61(12) 2_776 2_776 ?
O2 Cs1 N1 108.05(12) . 2_776 ?
N2 Cs1 N1 86.06(13) . 2_776 ?
O1 Cs1 N1 130.47(14) . 2_776 ?
N1 Cs1 N1 103.51(10) . 2_776 ?
N2 Cs1 O3 163.16(15) 2_776 . ?
O2 Cs1 O3 53.02(14) . . ?
N2 Cs1 O3 94.59(13) . . ?
O1 Cs1 O3 77.95(12) . . ?
N1 Cs1 O3 108.61(15) . . ?
N1 Cs1 O3 131.98(14) 2_776 . ?
N2 Cs1 O4 138.1(2) 2_776 . ?
O2 Cs1 O4 71.3(3) . . ?
N2 Cs1 O4 94.1(3) . . ?
O1 Cs1 O4 49.7(3) . . ?
N1 Cs1 O4 77.2(3) . . ?
N1 Cs1 O4 179.1(2) 2_776 . ?
O3 Cs1 O4 47.1(2) . . ?
C1 N1 C5 118.3(5) . . ?
C1 N1 Cs1 124.6(4) . . ?
C5 N1 Cs1 84.6(3) . . ?
C1 N1 Cs1 141.3(4) . 2_776 ?
C5 N1 Cs1 93.6(3) . 2_776 ?
Cs1 N1 Cs1 76.49(10) . 2_776 ?
C5 N2 Si1 131.8(5) . . ?
C5 N2 Cs1 102.0(3) . 2_776 ?
Si1 N2 Cs1 122.1(2) . 2_776 ?
C5 N2 Cs1 87.6(4) . . ?
Si1 N2 Cs1 116.7(2) . . ?
Cs1 N2 Cs1 79.67(13) 2_776 . ?
N1 C1 C2 125.5(6) . . ?
C1 C2 C3 117.2(6) . . ?
C4 C3 C2 118.6(6) . . ?
C3 C4 C5 122.8(6) . . ?
N2 C5 N1 116.8(5) . . ?
N2 C5 C4 125.6(6) . . ?
N1 C5 C4 117.6(5) . . ?
N2 Si1 C8 106.1(3) . . ?
N2 Si1 C6 114.8(3) . . ?
C8 Si1 C6 106.6(4) . . ?
N2 Si1 C7 114.0(3) . . ?
C8 Si1 C7 108.0(3) . . ?
C6 Si1 C7 106.8(3) . . ?
C9 O1 C16 111.6(6) . . ?
C9 O1 Cs1 119.8(5) . . ?
C16 O1 Cs1 111.8(5) . . ?
C11 O2 C10 112.9(7) . . ?
C11 O2 Cs1 127.0(5) . . ?
C10 O2 Cs1 109.6(4) . . ?
C13 O3 C12 112.3(7) . . ?
C13 O3 Cs1 130.6(6) . . ?
C12 O3 Cs1 104.3(5) . . ?
C15 O4 C14 141(2) . . ?
C15 O4 Cs1 112.6(14) . . ?
C14 O4 Cs1 106.4(9) . . ?
O1 C9 C10 108.4(7) . . ?
O2 C10 C9 112.7(6) . . ?
O2 C11 C12 108.2(7) . . ?
O3 C12 C11 115.0(7) . . ?
O3 C13 C14 106.2(8) . . ?
O4 C14 C13 112.3(9) . . ?
O4 C15 C16 131.7(17) . . ?
O1 C16 C15 111.7(7) . . ?

loop_
_geom_bond_atom_site_label_1
_geom_bond_atom_site_label_2
_geom_bond_distance
_geom_bond_site_symmetry_2
_geom_bond_publ_flag
Cs1 N2 3.092(5) 2_776 ?
Cs1 O2 3.097(4) . ?
Cs1 N2 3.196(6) . ?
Cs1 O1 3.211(5) . ?
Cs1 N1 3.252(5) . ?
Cs1 N1 3.255(5) 2_776 ?
Cs1 O3 3.264(5) . ?
Cs1 O4 3.524(14) . ?
N1 C1 1.330(7) . ?
N1 C5 1.377(8) . ?
N1 Cs1 3.255(5) 2_776 ?
N2 C5 1.335(7) . ?
N2 Si1 1.683(5) . ?
N2 Cs1 3.092(5) 2_776 ?
C1 C2 1.371(9) . ?
C2 C3 1.398(9) . ?
C3 C4 1.341(8) . ?
C4 C5 1.422(8) . ?
Si1 C8 1.865(7) . ?
Si1 C6 1.868(8) . ?
Si1 C7 1.884(6) . ?
O1 C9 1.376(9) . ?
O1 C16 1.467(9) . ?
O2 C11 1.356(10) . ?
O2 C10 1.432(9) . ?
O3 C13 1.356(10) . ?
O3 C12 1.469(10) . ?
O4 C15 1.023(14) . ?
O4 C14 1.293(13) . ?
C9 C10 1.503(11) . ?
C11 C12 1.474(13) . ?
C13 C14 1.528(14) . ?
C15 C16 1.499(17) . ?
